data_1508960
loop_
_publ_author_name
'Liu, Gang'
'Pu, Shouzhi'
'Wang, Renjie'

_publ_section_title
;
 Photochromism of asymmetrical diarylethenes with a pyrrole unit: effects
 of aromatic stabilization energies of aryl rings.
;
_journal_issue 5
_journal_name_full 'Organic letters'
_journal_page_first 980
_journal_page_last 983
_journal_paper_doi 10.1021/ol400188h
_journal_volume 15
_journal_year 2013
_chemical_formula_sum 'C17 H13 F6 N3 S'
_chemical_formula_weight 405.36
_chemical_name_systematic
;

1-(2,4-Dimethyl-5-thiazolyl)-2-(2-cyano-1,5-
dimethyl-4-pyrryl)perfluorocyclopentene 
;
_space_group_IT_number 14
_symmetry_cell_setting monoclinic
_symmetry_space_group_name_Hall '-P 2ybc'
_symmetry_space_group_name_H-M 'P 1 21/c 1'
_atom_sites_solution_hydrogens geom
_atom_sites_solution_primary direct
_atom_sites_solution_secondary difmap
_audit_creation_method SHELXL-97
_cell_angle_alpha 90.00
_cell_angle_beta 98.0170(10)
_cell_angle_gamma 90.00
_cell_formula_units_Z 4
_cell_length_a 15.8095(18)
_cell_length_b 13.1111(15)
_cell_length_c 8.6534(10)
_cell_measurement_reflns_used 2572
_cell_measurement_temperature 296(2)
_cell_measurement_theta_max 21.22
_cell_measurement_theta_min 2.60
_cell_volume 1776.1(4)
_computing_cell_refinement 'Bruker SMART'
_computing_data_collection 'Bruker SMART'
_computing_data_reduction 'Bruker SAINT'
_computing_molecular_graphics 'Bruker SHELXTL'
_computing_publication_material 'Bruker SHELXTL'
_computing_structure_refinement 'SHELXL-97 (Sheldrick, 1997)'
_computing_structure_solution 'SHELXS-97 (Sheldrick, 1990)'
_diffrn_ambient_temperature 296(2)
_diffrn_measured_fraction_theta_full 0.999
_diffrn_measured_fraction_theta_max 0.999
_diffrn_measurement_device_type 'CCD area detector'
_diffrn_measurement_method 'phi and omega scans'
_diffrn_radiation_monochromator graphite
_diffrn_radiation_source 'fine-focus sealed tube'
_diffrn_radiation_type MoK\a
_diffrn_radiation_wavelength 0.71073
_diffrn_reflns_av_R_equivalents 0.0355
_diffrn_reflns_av_sigmaI/netI 0.0315
_diffrn_reflns_limit_h_max 19
_diffrn_reflns_limit_h_min -19
_diffrn_reflns_limit_k_max 15
_diffrn_reflns_limit_k_min -15
_diffrn_reflns_limit_l_max 10
_diffrn_reflns_limit_l_min -10
_diffrn_reflns_number 13351
_diffrn_reflns_theta_full 25.50
_diffrn_reflns_theta_max 25.50
_diffrn_reflns_theta_min 2.60
_diffrn_standards_decay_% 0
_diffrn_standards_interval_count 0
_diffrn_standards_interval_time 0
_diffrn_standards_number 0
_exptl_absorpt_coefficient_mu 0.248
_exptl_absorpt_correction_T_max 0.9613
_exptl_absorpt_correction_T_min 0.9292
_exptl_absorpt_correction_type multi-scan
_exptl_absorpt_process_details sadabs
_exptl_crystal_colour colourless
_exptl_crystal_density_diffrn 1.516
_exptl_crystal_density_method 'not measured'
_exptl_crystal_description block
_exptl_crystal_F_000 824
_exptl_crystal_size_max 0.30
_exptl_crystal_size_mid 0.25
_exptl_crystal_size_min 0.16
_refine_diff_density_max 0.642
_refine_diff_density_min -0.471
_refine_diff_density_rms 0.056
_refine_ls_extinction_method none
_refine_ls_goodness_of_fit_ref 1.356
_refine_ls_hydrogen_treatment constr
_refine_ls_matrix_type full
_refine_ls_number_parameters 248
_refine_ls_number_reflns 3299
_refine_ls_number_restraints 0
_refine_ls_restrained_S_all 1.356
_refine_ls_R_factor_all 0.0898
_refine_ls_R_factor_gt 0.0626
_refine_ls_shift/su_max 0.008
_refine_ls_shift/su_mean 0.000
_refine_ls_structure_factor_coef Fsqd
_refine_ls_weighting_details 'calc w=1/[\s^2^(Fo^2^)+(0.1000P)^2^+0.0000P] where P=(Fo^2^+2Fc^2^)/3'
_refine_ls_weighting_scheme calc
_refine_ls_wR_factor_gt 0.1866
_refine_ls_wR_factor_ref 0.2074
_reflns_number_gt 2288
_reflns_number_total 3299
_reflns_threshold_expression >2sigma(I)
_cod_data_source_file ol400188h_si_001.cif
_cod_data_source_block b
_cod_depositor_comments
;
The following automatic conversions were performed:

'_symmetry_cell_setting' value 'Monoclinic' changed to 'monoclinic'
according to /home/saulius/struct/CIF-dictionaries/cif_core.dic
dictionary named 'cif_core.dic' version 2.4.2 from 2011-04-26.

Automatic conversion script
Id: cif_fix_values 1891 2012-01-12 08:04:46Z andrius 
;
_cod_original_sg_symbol_H-M P2(1)/c
_cod_database_code 1508960

loop_
_symmetry_equiv_pos_as_xyz
'x, y, z'
'-x, y+1/2, -z+1/2'
'-x, -y, -z'
'x, -y-1/2, z-1/2'

loop_
_atom_site_label
_atom_site_type_symbol
_atom_site_fract_x
_atom_site_fract_y
_atom_site_fract_z
_atom_site_U_iso_or_equiv
_atom_site_adp_type
_atom_site_occupancy
_atom_site_symmetry_multiplicity
_atom_site_calc_flag
_atom_site_refinement_flags
C1 C 0.2144(2) 0.5375(2) 0.2659(4) 0.0419(8) Uani 1 1 d .
C2 C 0.1832(3) 0.6057(3) 0.3858(5) 0.0601(10) Uani 1 1 d .
C3 C 0.2515(3) 0.6067(3) 0.5249(4) 0.0621(10) Uani 1 1 d .
C4 C 0.3100(2) 0.5191(3) 0.4982(4) 0.0548(9) Uani 1 1 d .
C5 C 0.2891(2) 0.4929(3) 0.3286(4) 0.0429(8) Uani 1 1 d .
C6 C 0.1642(2) 0.5277(2) 0.1131(4) 0.0395(7) Uani 1 1 d .
C7 C 0.1166(2) 0.6061(2) 0.0304(4) 0.0438(8) Uani 1 1 d .
H7 H 0.1109 0.6727 0.0646 0.053 Uiso 1 1 calc R
C8 C 0.0802(2) 0.5666(2) -0.1090(4) 0.0417(8) Uani 1 1 d .
C9 C 0.1542(2) 0.4408(2) 0.0193(4) 0.0408(8) Uani 1 1 d .
C10 C 0.1828(3) 0.3334(3) 0.0521(5) 0.0577(10) Uani 1 1 d .
H10A H 0.1371 0.2875 0.0150 0.087 Uiso 1 1 calc R
H10B H 0.1984 0.3244 0.1625 0.087 Uiso 1 1 calc R
H10C H 0.2312 0.3192 -0.0002 0.087 Uiso 1 1 calc R
C11 C 0.0808(2) 0.3984(3) -0.2491(4) 0.0576(10) Uani 1 1 d .
H11A H 0.1318 0.3720 -0.2827 0.086 Uiso 1 1 calc R
H11B H 0.0489 0.4362 -0.3326 0.086 Uiso 1 1 calc R
H11C H 0.0466 0.3429 -0.2200 0.086 Uiso 1 1 calc R
C12 C 0.0276(2) 0.6146(3) -0.2345(4) 0.0499(9) Uani 1 1 d .
C13 C 0.3480(2) 0.4281(3) 0.2577(4) 0.0456(8) Uani 1 1 d .
C14 C 0.3821(2) 0.4412(3) 0.1228(4) 0.0453(8) Uani 1 1 d .
C15 C 0.4548(2) 0.3030(3) 0.2114(4) 0.0572(10) Uani 1 1 d .
C16 C 0.3617(3) 0.5235(3) 0.0045(5) 0.0614(10) Uani 1 1 d .
H16A H 0.3259 0.4965 -0.0849 0.092 Uiso 1 1 calc R
H16B H 0.4136 0.5490 -0.0267 0.092 Uiso 1 1 calc R
H16C H 0.3323 0.5779 0.0489 0.092 Uiso 1 1 calc R
C17 C 0.5174(3) 0.2171(4) 0.2224(5) 0.0810(14) Uani 1 1 d .
H17A H 0.4871 0.1534 0.2119 0.122 Uiso 1 1 calc R
H17B H 0.5529 0.2193 0.3218 0.122 Uiso 1 1 calc R
H17C H 0.5523 0.2232 0.1406 0.122 Uiso 1 1 calc R
F1 F 0.11138(17) 0.5649(3) 0.4333(4) 0.1182(13) Uani 1 1 d .
F2 F 0.1597(3) 0.6962(2) 0.3356(3) 0.1439(18) Uani 1 1 d .
F3 F 0.2957(2) 0.6944(2) 0.5185(5) 0.1255(13) Uani 1 1 d .
F4 F 0.2238(2) 0.6063(3) 0.6601(3) 0.1246(14) Uani 1 1 d .
F5 F 0.39265(15) 0.5430(2) 0.5415(3) 0.0906(9) Uani 1 1 d .
F6 F 0.2940(2) 0.4388(2) 0.5906(3) 0.0911(9) Uani 1 1 d .
N1 N 0.44281(18) 0.3690(2) 0.0994(4) 0.0533(8) Uani 1 1 d .
N2 N 0.10357(16) 0.46560(19) -0.1146(3) 0.0402(6) Uani 1 1 d .
N3 N -0.0146(3) 0.6551(3) -0.3340(4) 0.0741(11) Uani 1 1 d .
S1 S 0.39180(7) 0.32200(8) 0.35575(11) 0.0612(4) Uani 1 1 d .

loop_
_atom_site_aniso_label
_atom_site_aniso_U_11
_atom_site_aniso_U_22
_atom_site_aniso_U_33
_atom_site_aniso_U_23
_atom_site_aniso_U_13
_atom_site_aniso_U_12
C1 0.0480(19) 0.0390(17) 0.0394(18) 0.0015(14) 0.0087(15) 0.0012(14)
C2 0.068(3) 0.063(2) 0.049(2) -0.0065(18) 0.0083(19) 0.015(2)
C3 0.062(2) 0.078(3) 0.047(2) -0.0179(19) 0.0100(18) -0.004(2)
C4 0.051(2) 0.073(2) 0.039(2) -0.0007(18) 0.0025(16) 0.0006(18)
C5 0.0439(19) 0.0479(18) 0.0373(18) 0.0027(14) 0.0067(15) -0.0011(15)
C6 0.0379(17) 0.0386(17) 0.0419(18) 0.0027(14) 0.0052(14) -0.0007(13)
C7 0.0507(19) 0.0366(17) 0.0451(19) 0.0007(14) 0.0103(15) 0.0065(14)
C8 0.0437(18) 0.0377(17) 0.0438(19) 0.0031(14) 0.0067(15) 0.0046(14)
C9 0.0380(17) 0.0364(17) 0.0480(19) 0.0053(14) 0.0058(14) -0.0008(13)
C10 0.057(2) 0.0374(19) 0.074(3) 0.0031(17) -0.007(2) -0.0020(16)
C11 0.063(2) 0.048(2) 0.057(2) -0.0063(17) -0.0072(19) -0.0019(17)
C12 0.055(2) 0.0444(19) 0.050(2) -0.0012(16) 0.0032(17) 0.0064(16)
C13 0.0432(18) 0.054(2) 0.0385(18) 0.0007(15) 0.0009(14) 0.0039(15)
C14 0.0380(17) 0.057(2) 0.0400(18) -0.0034(15) 0.0025(14) -0.0067(15)
C15 0.049(2) 0.069(2) 0.049(2) -0.0115(19) -0.0084(17) 0.0117(18)
C16 0.063(2) 0.069(3) 0.055(2) 0.0070(19) 0.0158(19) -0.006(2)
C17 0.073(3) 0.095(3) 0.068(3) -0.017(3) -0.012(2) 0.038(3)
F1 0.0576(16) 0.213(4) 0.088(2) -0.059(2) 0.0241(15) -0.004(2)
F2 0.262(5) 0.085(2) 0.0694(19) -0.0285(15) -0.029(2) 0.093(3)
F3 0.105(2) 0.0807(19) 0.181(4) -0.043(2) -0.015(2) -0.0124(18)
F4 0.115(2) 0.214(4) 0.0459(15) -0.0085(19) 0.0166(15) 0.070(2)
F5 0.0539(15) 0.145(3) 0.0679(17) -0.0340(16) -0.0091(12) 0.0049(15)
F6 0.136(2) 0.0928(18) 0.0461(14) 0.0171(13) 0.0162(14) 0.0127(17)
N1 0.0424(16) 0.068(2) 0.0496(18) -0.0115(16) 0.0063(14) 0.0005(14)
N2 0.0392(14) 0.0382(14) 0.0420(15) -0.0020(11) 0.0019(12) -0.0008(11)
N3 0.090(3) 0.065(2) 0.061(2) 0.0018(17) -0.012(2) 0.0263(19)
S1 0.0646(7) 0.0711(7) 0.0463(6) 0.0081(5) 0.0019(5) 0.0209(5)

loop_
_atom_type_symbol
_atom_type_description
_atom_type_scat_dispersion_real
_atom_type_scat_dispersion_imag
_atom_type_scat_source
C C 0.0033 0.0016 'International Tables Vol C Tables 4.2.6.8 and 6.1.1.4'
H H 0.0000 0.0000 'International Tables Vol C Tables 4.2.6.8 and 6.1.1.4'
N N 0.0061 0.0033 'International Tables Vol C Tables 4.2.6.8 and 6.1.1.4'
F F 0.0171 0.0103 'International Tables Vol C Tables 4.2.6.8 and 6.1.1.4'
S S 0.1246 0.1234 'International Tables Vol C Tables 4.2.6.8 and 6.1.1.4'

loop_
_geom_angle_atom_site_label_1
_geom_angle_atom_site_label_2
_geom_angle_atom_site_label_3
_geom_angle
C5 C1 C6 131.3(3)
C5 C1 C2 109.3(3)
C6 C1 C2 119.4(3)
F2 C2 F1 104.2(4)
F2 C2 C1 114.7(3)
F1 C2 C1 109.9(3)
F2 C2 C3 113.6(4)
F1 C2 C3 107.3(3)
C1 C2 C3 106.9(3)
F4 C3 F3 106.3(4)
F4 C3 C2 115.1(4)
F3 C3 C2 107.1(4)
F4 C3 C4 115.0(4)
F3 C3 C4 108.0(3)
C2 C3 C4 104.9(3)
F5 C4 F6 105.5(3)
F5 C4 C5 113.6(3)
F6 C4 C5 111.3(3)
F5 C4 C3 111.8(3)
F6 C4 C3 109.1(3)
C5 C4 C3 105.5(3)
C1 C5 C13 130.8(3)
C1 C5 C4 110.6(3)
C13 C5 C4 118.6(3)
C9 C6 C7 107.0(3)
C9 C6 C1 127.3(3)
C7 C6 C1 125.8(3)
C8 C7 C6 107.5(3)
C8 C7 H7 126.2
C6 C7 H7 126.2
C7 C8 N2 108.3(3)
C7 C8 C12 129.6(3)
N2 C8 C12 122.1(3)
N2 C9 C6 107.8(3)
N2 C9 C10 121.1(3)
C6 C9 C10 130.8(3)
C9 C10 H10A 109.5
C9 C10 H10B 109.5
H10A C10 H10B 109.5
C9 C10 H10C 109.5
H10A C10 H10C 109.5
H10B C10 H10C 109.5
N2 C11 H11A 109.5
N2 C11 H11B 109.5
H11A C11 H11B 109.5
N2 C11 H11C 109.5
H11A C11 H11C 109.5
H11B C11 H11C 109.5
N3 C12 C8 178.6(4)
C14 C13 C5 129.8(3)
C14 C13 S1 110.1(3)
C5 C13 S1 120.0(3)
C13 C14 N1 113.9(3)
C13 C14 C16 127.2(3)
N1 C14 C16 118.9(3)
N1 C15 C17 125.4(4)
N1 C15 S1 114.1(3)
C17 C15 S1 120.5(3)
C14 C16 H16A 109.5
C14 C16 H16B 109.5
H16A C16 H16B 109.5
C14 C16 H16C 109.5
H16A C16 H16C 109.5
H16B C16 H16C 109.5
C15 C17 H17A 109.5
C15 C17 H17B 109.5
H17A C17 H17B 109.5
C15 C17 H17C 109.5
H17A C17 H17C 109.5
H17B C17 H17C 109.5
C15 N1 C14 112.3(3)
C9 N2 C8 109.3(3)
C9 N2 C11 125.9(3)
C8 N2 C11 124.7(3)
C15 S1 C13 89.59(18)

loop_
_geom_bond_atom_site_label_1
_geom_bond_atom_site_label_2
_geom_bond_distance
C1 C5 1.361(5)
C1 C6 1.450(5)
C1 C2 1.503(5)
C2 F2 1.300(5)
C2 F1 1.369(5)
C2 C3 1.501(6)
C3 F4 1.306(5)
C3 F3 1.351(5)
C3 C4 1.512(5)
C4 F5 1.344(4)
C4 F6 1.367(4)
C4 C5 1.498(5)
C5 C13 1.458(5)
C6 C9 1.395(4)
C6 C7 1.408(4)
C7 C8 1.364(5)
C7 H7 0.9300
C8 N2 1.377(4)
C8 C12 1.420(5)
C9 N2 1.353(4)
C9 C10 1.493(5)
C10 H10A 0.9600
C10 H10B 0.9600
C10 H10C 0.9600
C11 N2 1.464(4)
C11 H11A 0.9600
C11 H11B 0.9600
C11 H11C 0.9600
C12 N3 1.144(5)
C13 C14 1.364(5)
C13 S1 1.724(3)
C14 N1 1.382(4)
C14 C16 1.492(5)
C15 N1 1.293(5)
C15 C17 1.494(5)
C15 S1 1.721(4)
C16 H16A 0.9600
C16 H16B 0.9600
C16 H16C 0.9600
C17 H17A 0.9600
C17 H17B 0.9600
C17 H17C 0.9600

loop_
_geom_torsion_atom_site_label_1
_geom_torsion_atom_site_label_2
_geom_torsion_atom_site_label_3
_geom_torsion_atom_site_label_4
_geom_torsion
C5 C1 C2 F2 132.5(4)
C6 C1 C2 F2 -48.5(5)
C5 C1 C2 F1 -110.5(4)
C6 C1 C2 F1 68.5(4)
C5 C1 C2 C3 5.6(4)
C6 C1 C2 C3 -175.4(3)
F2 C2 C3 F4 91.1(5)
F1 C2 C3 F4 -23.5(5)
C1 C2 C3 F4 -141.3(4)
F2 C2 C3 F3 -26.7(5)
F1 C2 C3 F3 -141.3(3)
C1 C2 C3 F3 100.8(4)
F2 C2 C3 C4 -141.4(4)
F1 C2 C3 C4 104.0(4)
C1 C2 C3 C4 -13.8(4)
F4 C3 C4 F5 -91.9(4)
F3 C3 C4 F5 26.6(4)
C2 C3 C4 F5 140.5(3)
F4 C3 C4 F6 24.5(5)
F3 C3 C4 F6 143.0(3)
C2 C3 C4 F6 -103.1(4)
F4 C3 C4 C5 144.1(4)
F3 C3 C4 C5 -97.4(4)
C2 C3 C4 C5 16.6(4)
C6 C1 C5 C13 7.0(6)
C2 C1 C5 C13 -174.2(4)
C6 C1 C5 C4 -173.6(3)
C2 C1 C5 C4 5.3(4)
F5 C4 C5 C1 -136.8(3)
F6 C4 C5 C1 104.2(3)
C3 C4 C5 C1 -14.0(4)
F5 C4 C5 C13 42.7(5)
F6 C4 C5 C13 -76.2(4)
C3 C4 C5 C13 165.5(3)
C5 C1 C6 C9 33.7(6)
C2 C1 C6 C9 -145.0(4)
C5 C1 C6 C7 -145.5(4)
C2 C1 C6 C7 35.7(5)
C9 C6 C7 C8 -0.6(4)
C1 C6 C7 C8 178.8(3)
C6 C7 C8 N2 0.4(4)
C6 C7 C8 C12 -179.0(3)
C7 C6 C9 N2 0.6(4)
C1 C6 C9 N2 -178.8(3)
C7 C6 C9 C10 -173.5(3)
C1 C6 C9 C10 7.1(6)
C7 C8 C12 N3 7(18)
N2 C8 C12 N3 -172(100)
C1 C5 C13 C14 48.2(6)
C4 C5 C13 C14 -131.2(4)
C1 C5 C13 S1 -137.4(3)
C4 C5 C13 S1 43.2(4)
C5 C13 C14 N1 173.8(3)
S1 C13 C14 N1 -1.0(4)
C5 C13 C14 C16 -5.3(6)
S1 C13 C14 C16 180.0(3)
C17 C15 N1 C14 -178.6(4)
S1 C15 N1 C14 0.8(4)
C13 C14 N1 C15 0.1(4)
C16 C14 N1 C15 179.3(3)
C6 C9 N2 C8 -0.3(4)
C10 C9 N2 C8 174.4(3)
C6 C9 N2 C11 176.3(3)
C10 C9 N2 C11 -9.0(5)
C7 C8 N2 C9 0.0(4)
C12 C8 N2 C9 179.4(3)
C7 C8 N2 C11 -176.7(3)
C12 C8 N2 C11 2.7(5)
N1 C15 S1 C13 -1.1(3)
C17 C15 S1 C13 178.2(3)
C14 C13 S1 C15 1.1(3)
C5 C13 S1 C15 -174.2(3)

loop_
_cod_related_entry_id
_cod_related_entry_code
_cod_related_entry_database
1 30652131 ChemSpider
